data_7012667
loop_
_publ_author_name
'Ru Son, Au Ji'
'Schweiger, Scott W.'
'Thorn, Matthew G.'
'Moses, John E.'
'Fanwick, Phillip E.'
'Rothwell, Ian P.'

_publ_section_title
;
 The isolation and chemistry of tantalum dimethylamides containing
 resolved 3,3'-disubstituted-1,1'-bi-2,2'-naphthoxide ligandsElectronic
 supplementary information (ESI) available: ORTEP views of (R)-7,
 (R,S)-8, (S)-9 and (S)-12. See
 http://www.rsc.org/suppdata/dt/b2/b212910h/
;
_journal_issue 8
_journal_name_full 'Dalton Transactions'
_journal_page_first 1620
_journal_paper_doi 10.1039/b212910h
_journal_year 2003
_chemical_formula_sum 'C70 H71 N4 O2 Si2 Ta'
_chemical_formula_weight 1237.49
_chemical_name_systematic ' ?'
_space_group_IT_number 14
_symmetry_cell_setting monoclinic
_symmetry_space_group_name_Hall '-P 2ybc'
_symmetry_space_group_name_H-M 'P 1 21/c 1'
_atom_type_scat_source 'International Tables for Crystallography (Vol C)'
_cell_angle_alpha 90.00
_cell_angle_beta 94.7591(12)
_cell_angle_gamma 90.00
_cell_formula_units_Z 4
_cell_length_a 11.6987(2)
_cell_length_b 18.2575(4)
_cell_length_c 28.1025(5)
_cell_measurement_reflns_used 35703
_cell_measurement_temperature 173
_cell_measurement_theta_max 27
_cell_measurement_theta_min 4
_cell_volume 5981.7(2)
_computing_cell_refinement DENZO/SCALEPACK_(Otwinowski,_1996)
_computing_data_collection Collect_(Nonius,_1998)
_computing_data_reduction DENZO/SCALEPACK_(Otwinowski,_1996)
_computing_molecular_graphics
;
ORTEP (Johnson, 1976)
Xtal_GX (Hall, 1995)
PLUTON (Spek, 1991)
;
_computing_publication_material CIF_VAX_MolEN_(Fair,_1990)
_computing_structure_refinement SHELX97_(Sheldrick,_1997)
_computing_structure_solution PATTY_(DIRDIF92,_Beurskins,_1992)
_diffrn_ambient_temperature 173
_diffrn_radiation_type MO-K\a
_diffrn_radiation_wavelength 0.71073
_diffrn_reflns_av_R_equivalents 0.059
_diffrn_reflns_limit_h_max 15
_diffrn_reflns_limit_h_min 0
_diffrn_reflns_limit_k_max 24
_diffrn_reflns_limit_k_min 0
_diffrn_reflns_limit_l_max 36
_diffrn_reflns_limit_l_min -36
_diffrn_reflns_number 35703
_diffrn_reflns_theta_max 27.85
_diffrn_reflns_theta_min 4.00
_exptl_absorpt_coefficient_mu 1.901
_exptl_absorpt_correction_T_max 0.7885
_exptl_absorpt_correction_T_min 0.5872
_exptl_absorpt_correction_type refined_empirical_(Otwinowski_&_Minor,_1996
_exptl_crystal_colour yellow
_exptl_crystal_density_diffrn 1.37
_exptl_crystal_description plate
_exptl_crystal_F_000 2544
_exptl_crystal_size_max 0.22
_exptl_crystal_size_mid 0.22
_exptl_crystal_size_min 0.13
_refine_diff_density_max 0.62
_refine_diff_density_min -1.00
_refine_ls_extinction_method none
_refine_ls_goodness_of_fit_ref 1.016
_refine_ls_hydrogen_treatment H_atoms_riding
_refine_ls_matrix_type full
_refine_ls_number_parameters 720
_refine_ls_number_reflns 14031
_refine_ls_number_restraints 0
_refine_ls_R_factor_gt 0.048
_refine_ls_shift/su_max 0.001
_refine_ls_structure_factor_coef Fsqd
_refine_ls_weighting_details 'w=1/[\s^2^(Fo^2^)+(0.0274P)^2^+0.0000P] where P=(Fo^2^+2Fc^2^)/3'
_refine_ls_weighting_scheme calc
_refine_ls_wR_factor_ref 0.077
_reflns_number_gt 11250
_reflns_number_total 14457
_reflns_threshold_expression >2.0\s(I)
_cod_data_source_file b212910h.txt
_cod_data_source_block MTSIP3
_cod_depositor_comments
;
The following automatic conversions were performed:
'_refine_ls_weighting_scheme' value 'calc ' changed to 'calc' according to
'/home/saulius/struct/CIF-dictionaries/cif_core.dic' dictionary named
'cif_core.dic' version 2.4.1 from 2010-06-29.

Automatic conversion script
Id: cif_fix_enum 1527 2010-12-29 10:47:43Z saulius 
;
_cod_original_cell_volume 5981.7(4)
_cod_original_sg_symbol_H-M 'p 1 21/c 1'
_cod_database_code 7012667

loop_
_symmetry_equiv_pos_as_xyz
'x, y, z'
'-x, y+1/2, -z+1/2'
'-x, -y, -z'
'x, -y+1/2, z+1/2'

loop_
_atom_site_aniso_label
_atom_site_aniso_U_11
_atom_site_aniso_U_22
_atom_site_aniso_U_33
_atom_site_aniso_U_12
_atom_site_aniso_U_13
_atom_site_aniso_U_23
Ta 0.02264(9) 0.01992(9) 0.02210(9) -0.00216(8) 0.00116(6) -0.00236(7)
Si(1) 0.0251(6) 0.0251(6) 0.0209(5) -0.0004(5) 0.0039(5) -0.0029(5)
Si(2) 0.0211(6) 0.0237(6) 0.0207(5) 0.0001(5) 0.0026(5) 0.0013(5)
O(1) 0.0214(14) 0.0195(13) 0.0227(13) -0.0015(11) 0.0038(11) -0.0046(11)
O(2) 0.0193(14) 0.0249(14) 0.0182(13) -0.0044(11) -0.0010(11) -0.0043(11)
N(3) 0.030(2) 0.0303(19) 0.0270(18) -0.0070(16) 0.0032(15) -0.0051(15)
N(4) 0.027(2) 0.0263(18) 0.0271(18) -0.0008(15) -0.0017(15) -0.0063(15)
N(5) 0.032(2) 0.0242(18) 0.0307(18) 0.0013(15) 0.0006(16) -0.0023(15)
N(6) 0.0277(19) 0.0281(18) 0.0264(17) 0.0015(15) 0.0028(15) 0.0003(15)
C(11) 0.015(2) 0.021(2) 0.0203(19) 0.0008(16) -0.0033(15) 0.0018(17)
C(12) 0.015(2) 0.025(2) 0.0195(19) 0.0011(16) 0.0022(16) -0.0014(17)
C(13) 0.021(2) 0.026(2) 0.0192(19) -0.0007(17) 0.0021(16) 0.0044(17)
C(14) 0.0155(19) 0.026(2) 0.0197(18) 0.0023(17) -0.0004(15) -0.0046(18)
C(15) 0.026(2) 0.024(2) 0.022(2) -0.0019(17) 0.0041(17) 0.0034(18)
C(16) 0.036(3) 0.023(2) 0.028(2) 0.0015(19) -0.0013(19) -0.0049(19)
C(17) 0.034(3) 0.030(2) 0.022(2) 0.0045(19) 0.0033(18) -0.0072(18)
C(18) 0.025(2) 0.029(2) 0.0212(19) -0.0034(18) 0.0055(16) -0.0026(18)
C(19) 0.019(2) 0.022(2) 0.0185(19) 0.0018(16) 0.0018(16) -0.0021(17)
C(1A) 0.017(2) 0.021(2) 0.0182(19) 0.0003(16) -0.0013(16) -0.0045(16)
C(21) 0.025(2) 0.0171(19) 0.0165(19) 0.0034(16) 0.0008(16) -0.0019(16)
C(22) 0.024(2) 0.0135(18) 0.024(2) -0.0001(16) 0.0040(17) 0.0005(16)
C(23) 0.027(2) 0.021(2) 0.021(2) 0.0028(17) 0.0049(17) 0.0041(17)
C(24) 0.026(2) 0.018(2) 0.023(2) 0.0018(16) 0.0022(17) 0.0034(16)
C(25) 0.031(3) 0.035(2) 0.020(2) 0.0007(19) -0.0003(18) 0.0030(18)
C(26) 0.038(3) 0.033(2) 0.024(2) -0.004(2) -0.0081(19) -0.0017(19)
C(27) 0.025(2) 0.039(2) 0.035(2) -0.0033(19) -0.0014(19) 0.000(2)
C(28) 0.025(2) 0.032(2) 0.025(2) -0.0041(18) 0.0021(18) 0.0015(18)
C(29) 0.022(2) 0.0174(19) 0.023(2) -0.0022(16) 0.0009(17) -0.0034(16)
C(2A) 0.020(2) 0.0191(19) 0.022(2) -0.0020(16) 0.0018(16) 0.0001(16)
C(31) 0.028(2) 0.060(3) 0.036(2) -0.012(2) 0.004(2) -0.014(2)
C(32) 0.058(3) 0.039(3) 0.043(3) -0.022(2) 0.001(2) -0.001(2)
C(41) 0.049(3) 0.040(3) 0.037(3) 0.003(2) -0.004(2) -0.015(2)
C(42) 0.038(3) 0.034(2) 0.044(3) 0.001(2) 0.003(2) -0.013(2)
C(51) 0.039(3) 0.031(2) 0.037(2) 0.007(2) -0.010(2) -0.002(2)
C(52) 0.051(3) 0.031(2) 0.042(3) 0.004(2) -0.003(2) 0.017(2)
C(61) 0.043(3) 0.037(3) 0.040(3) 0.004(2) -0.005(2) 0.001(2)
C(62) 0.060(3) 0.051(3) 0.039(3) -0.003(3) -0.016(2) -0.003(2)
C(111) 0.028(2) 0.034(2) 0.018(2) -0.0041(19) 0.0050(17) -0.0035(18)
C(112) 0.031(3) 0.035(2) 0.032(2) 0.000(2) 0.002(2) -0.003(2)
C(113) 0.034(3) 0.049(3) 0.035(3) 0.001(2) -0.003(2) 0.012(2)
C(114) 0.036(3) 0.061(3) 0.026(2) -0.014(2) -0.006(2) 0.003(2)
C(115) 0.040(3) 0.048(3) 0.030(2) -0.013(2) 0.005(2) -0.008(2)
C(116) 0.034(3) 0.039(3) 0.026(2) -0.002(2) 0.0039(19) -0.002(2)
C(121) 0.031(2) 0.026(2) 0.023(2) 0.0018(18) 0.0096(18) -0.0101(18)
C(122) 0.033(3) 0.034(2) 0.025(2) 0.001(2) 0.0021(19) -0.0027(19)
C(123) 0.056(3) 0.040(3) 0.035(3) -0.006(2) 0.014(2) 0.007(2)
C(124) 0.046(3) 0.038(3) 0.048(3) -0.005(2) 0.022(2) 0.004(2)
C(125) 0.030(3) 0.036(3) 0.055(3) -0.004(2) 0.010(2) -0.005(2)
C(126) 0.032(3) 0.040(3) 0.029(2) 0.004(2) 0.0024(19) 0.000(2)
C(131) 0.017(2) 0.027(2) 0.035(2) -0.0009(17) 0.0054(18) -0.0074(19)
C(132) 0.033(3) 0.035(2) 0.041(3) 0.003(2) 0.006(2) -0.009(2)
C(133) 0.037(3) 0.039(3) 0.061(3) 0.002(2) 0.015(2) -0.018(3)
C(134) 0.027(3) 0.026(2) 0.084(4) 0.005(2) 0.013(3) -0.001(3)
C(135) 0.022(2) 0.034(2) 0.062(3) 0.002(2) 0.005(2) 0.006(2)
C(136) 0.022(2) 0.029(2) 0.039(2) -0.0009(18) 0.0043(18) -0.0028(19)
C(211) 0.030(2) 0.027(2) 0.021(2) 0.0060(18) 0.0055(18) -0.0013(17)
C(212) 0.032(3) 0.045(3) 0.038(3) 0.006(2) -0.005(2) 0.007(2)
C(213) 0.054(3) 0.065(4) 0.041(3) 0.014(3) -0.015(3) -0.005(3)
C(214) 0.076(4) 0.048(3) 0.032(3) 0.025(3) -0.015(3) 0.004(2)
C(215) 0.073(4) 0.034(3) 0.034(3) 0.014(3) 0.008(3) 0.006(2)
C(216) 0.044(3) 0.033(2) 0.031(2) 0.009(2) 0.004(2) 0.001(2)
C(221) 0.034(2) 0.026(2) 0.0193(19) -0.002(2) 0.0041(17) 0.0000(18)
C(222) 0.034(3) 0.039(3) 0.037(2) -0.006(2) 0.013(2) -0.006(2)
C(223) 0.049(3) 0.046(3) 0.043(3) -0.025(3) 0.018(2) -0.012(2)
C(224) 0.073(4) 0.026(2) 0.037(3) -0.017(3) 0.010(3) -0.004(2)
C(225) 0.058(3) 0.028(2) 0.041(3) 0.001(2) 0.008(2) 0.000(2)
C(226) 0.042(3) 0.029(2) 0.031(2) -0.004(2) 0.001(2) 0.000(2)
C(231) 0.017(2) 0.029(2) 0.021(2) -0.0062(17) 0.0023(16) -0.0025(17)
C(232) 0.050(3) 0.035(3) 0.028(2) -0.006(2) 0.011(2) 0.002(2)
C(233) 0.069(4) 0.055(3) 0.029(3) -0.021(3) 0.019(2) -0.004(2)
C(234) 0.035(3) 0.066(3) 0.038(3) -0.011(2) 0.014(2) -0.024(3)
C(235) 0.030(3) 0.044(3) 0.042(3) 0.008(2) -0.005(2) -0.021(2)
C(236) 0.024(2) 0.032(2) 0.033(2) 0.0013(19) -0.0015(18) -0.004(2)
C(901) 0.054(3) 0.042(3) 0.038(3) 0.015(2) 0.019(3) 0.009(2)
C(902) 0.041(3) 0.050(3) 0.038(3) -0.005(2) 0.012(2) -0.009(2)
C(903) 0.052(3) 0.034(3) 0.047(3) -0.006(2) 0.026(3) -0.007(2)
C(911) 0.044(4) 0.047(3) 0.096(5) -0.006(3) -0.016(3) 0.008(3)
C(912) 0.042(3) 0.049(3) 0.104(5) 0.005(3) -0.001(4) -0.003(3)
C(913) 0.048(4) 0.058(3) 0.087(4) -0.013(3) -0.003(3) -0.006(3)

loop_
_atom_site_label
_atom_site_fract_x
_atom_site_fract_y
_atom_site_fract_z
_atom_site_U_iso_or_equiv
_atom_site_thermal_displace_type
_atom_site_calc_flag
Ta 0.028257(13) 0.105831(8) 0.325534(5) 0.02159(5) Uani ?
Si(1) 0.29627(9) 0.22726(6) 0.22965(4) 0.0236(3) Uani ?
Si(2) -0.18937(9) 0.20150(6) 0.45210(4) 0.0218(3) Uani ?
O(1) 0.1629(2) 0.17121(12) 0.31459(8) 0.0211(7) Uani ?
O(2) -0.0304(2) 0.19022(13) 0.36658(8) 0.0209(7) Uani ?
N(3) -0.1259(3) 0.06035(17) 0.32738(11) 0.0291(10) Uani ?
N(4) 0.0679(3) 0.03064(16) 0.27732(11) 0.0270(9) Uani ?
N(5) 0.1241(3) 0.05576(16) 0.37728(11) 0.0291(9) Uani ?
N(6) -0.0525(3) 0.18539(16) 0.26176(10) 0.0274(9) Uani ?
C(11) 0.1961(3) 0.24177(19) 0.32159(12) 0.0190(10) Uani ?
C(12) 0.2539(3) 0.27585(19) 0.28417(12) 0.0198(10) Uani ?
C(13) 0.2767(3) 0.3498(2) 0.28822(12) 0.0220(10) Uani ?
C(14) 0.2450(3) 0.3927(2) 0.32679(12) 0.0205(10) Uani ?
C(15) 0.2606(3) 0.46974(19) 0.32801(13) 0.0239(10) Uani ?
C(16) 0.2259(3) 0.5102(2) 0.36482(13) 0.0292(12) Uani ?
C(17) 0.1750(3) 0.4758(2) 0.40215(13) 0.0286(12) Uani ?
C(18) 0.1608(3) 0.4014(2) 0.40226(13) 0.0249(10) Uani ?
C(19) 0.1957(3) 0.35667(19) 0.36499(12) 0.0198(10) Uani ?
C(1A) 0.1775(3) 0.27879(19) 0.36341(12) 0.0189(10) Uani ?
C(21) 0.0259(3) 0.21449(18) 0.40697(12) 0.0196(10) Uani ?
C(22) -0.0306(3) 0.21175(18) 0.45092(12) 0.0204(10) Uani ?
C(23) 0.0355(3) 0.22403(19) 0.49326(13) 0.0228(10) Uani ?
C(24) 0.1537(3) 0.23916(19) 0.49539(13) 0.0223(10) Uani ?
C(25) 0.2240(3) 0.2456(2) 0.53873(13) 0.0288(12) Uani ?
C(26) 0.3381(4) 0.2595(2) 0.53916(14) 0.0323(12) Uani ?
C(27) 0.3887(4) 0.2686(2) 0.49625(14) 0.0332(10) Uani ?
C(28) 0.3235(3) 0.2657(2) 0.45370(13) 0.0273(10) Uani ?
C(29) 0.2044(3) 0.25067(19) 0.45143(12) 0.0209(10) Uani ?
C(2A) 0.1347(3) 0.24511(19) 0.40719(12) 0.0204(10) Uani ?
C(31) -0.2327(3) 0.1008(2) 0.33332(15) 0.0413(12) Uani ?
C(32) -0.1558(4) -0.0173(2) 0.32169(16) 0.0468(15) Uani ?
C(41) -0.0015(4) -0.0007(2) 0.23639(14) 0.0424(15) Uani ?
C(42) 0.1814(4) -0.0032(2) 0.27845(15) 0.0387(14) Uani ?
C(51) 0.2362(4) 0.0782(2) 0.39943(15) 0.0364(12) Uani ?
C(52) 0.0971(4) -0.0169(2) 0.39496(15) 0.0417(14) Uani ?
C(61) -0.0711(4) 0.2631(2) 0.27417(15) 0.0405(15) Uani ?
C(62) -0.1537(4) 0.1625(3) 0.22979(15) 0.0511(15) Uani ?
C(111) 0.1679(3) 0.2114(2) 0.18634(13) 0.0265(10) Uani ?
C(112) 0.0968(3) 0.2701(2) 0.17181(14) 0.0327(12) Uani ?
C(113) 0.0044(4) 0.2618(2) 0.13796(15) 0.0397(15) Uani ?
C(114) -0.0197(4) 0.1936(3) 0.11817(14) 0.0415(14) Uani ?
C(115) 0.0472(4) 0.1344(3) 0.13246(14) 0.0392(14) Uani ?
C(116) 0.1393(4) 0.1430(2) 0.16578(13) 0.0329(14) Uani ?
C(121) 0.4006(3) 0.2885(2) 0.20102(13) 0.0263(10) Uani ?
C(122) 0.3746(4) 0.3322(2) 0.16108(13) 0.0307(12) Uani ?
C(123) 0.4563(4) 0.3775(2) 0.14329(16) 0.0431(15) Uani ?
C(124) 0.5658(4) 0.3805(2) 0.16510(17) 0.0430(15) Uani ?
C(125) 0.5942(4) 0.3376(2) 0.20399(16) 0.0400(15) Uani ?
C(126) 0.5132(4) 0.2919(2) 0.22170(14) 0.0337(14) Uani ?
C(131) 0.3786(3) 0.1411(2) 0.24315(14) 0.0262(10) Uani ?
C(132) 0.4148(4) 0.0998(2) 0.20503(16) 0.0362(14) Uani ?
C(133) 0.4781(4) 0.0372(2) 0.21304(18) 0.0451(15) Uani ?
C(134) 0.5099(4) 0.0147(2) 0.25911(19) 0.0452(16) Uani ?
C(135) 0.4786(3) 0.0557(2) 0.29724(17) 0.0392(12) Uani ?
C(136) 0.4134(3) 0.1186(2) 0.28944(15) 0.0299(10) Uani ?
C(211) -0.2667(3) 0.2575(2) 0.40317(13) 0.0258(10) Uani ?
C(212) -0.3818(4) 0.2458(2) 0.38842(15) 0.0388(15) Uani ?
C(213) -0.4411(5) 0.2923(3) 0.35661(16) 0.0544(17) Uani ?
C(214) -0.3875(5) 0.3517(3) 0.33913(16) 0.0531(17) Uani ?
C(215) -0.2737(5) 0.3658(2) 0.35294(15) 0.0468(17) Uani ?
C(216) -0.2132(4) 0.3182(2) 0.38480(14) 0.0360(12) Uani ?
C(221) -0.2288(3) 0.1020(2) 0.45438(13) 0.0263(10) Uani ?
C(222) -0.3402(4) 0.0782(2) 0.46012(14) 0.0361(14) Uani ?
C(223) -0.3657(4) 0.0043(3) 0.46406(15) 0.0452(15) Uani ?
C(224) -0.2797(5) -0.0468(2) 0.46363(15) 0.0450(16) Uani ?
C(225) -0.1690(4) -0.0256(2) 0.45946(15) 0.0421(14) Uani ?
C(226) -0.1442(4) 0.0486(2) 0.45444(13) 0.0341(12) Uani ?
C(231) -0.2407(3) 0.2426(2) 0.50797(12) 0.0223(10) Uani ?
C(232) -0.2470(4) 0.2012(2) 0.54946(14) 0.0372(14) Uani ?
C(233) -0.2932(4) 0.2289(3) 0.58967(15) 0.0502(17) Uani ?
C(234) -0.3331(4) 0.2994(3) 0.58946(16) 0.0457(15) Uani ?
C(235) -0.3271(4) 0.3424(2) 0.54981(15) 0.0391(15) Uani ?
C(236) -0.2818(3) 0.3143(2) 0.50970(14) 0.0299(10) Uani ?
C(901) 0.0713(4) 0.4463(3) 0.52031(15) 0.0438(15) Uani ?
C(902) 0.0978(4) 0.5203(3) 0.52723(15) 0.0425(15) Uani ?
C(903) 0.0261(4) 0.5726(2) 0.50630(16) 0.0431(15) Uani ?
C(911) 0.5378(5) 0.9564(3) 0.0378(2) 0.064(2) Uani ?
C(912) 0.5985(5) 0.9587(3) -0.0015(2) 0.0654(19) Uani ?
C(913) 0.4395(5) 0.9966(3) 0.0398(2) 0.0648(19) Uani ?
H(6) 0.0045 0.1879 0.2417 0.0360 Uiso calc
H(13) 0.3147 0.3725 0.2644 0.0290 Uiso calc
H(15) 0.2949 0.4928 0.3034 0.0310 Uiso calc
H(16) 0.2361 0.5607 0.3651 0.0380 Uiso calc
H(17) 0.1505 0.5037 0.4271 0.0370 Uiso calc
H(18) 0.1272 0.3796 0.4276 0.0320 Uiso calc
H(23) 0.0001 0.2222 0.5217 0.0300 Uiso calc
H(25) 0.1913 0.2403 0.5676 0.0370 Uiso calc
H(26) 0.3826 0.2628 0.5681 0.0420 Uiso calc
H(27) 0.4673 0.2767 0.4967 0.0430 Uiso calc
H(28) 0.3580 0.2738 0.4255 0.0360 Uiso calc
H(112) 0.1117 0.3161 0.1852 0.0420 Uiso calc
H(113) -0.0411 0.3019 0.1286 0.0510 Uiso calc
H(114) -0.0811 0.1877 0.0952 0.0540 Uiso calc
H(115) 0.0302 0.0884 0.1196 0.0510 Uiso calc
H(116) 0.1838 0.1024 0.1750 0.0430 Uiso calc
H(122) 0.3008 0.3311 0.1460 0.0400 Uiso calc
H(123) 0.4369 0.4060 0.1164 0.0560 Uiso calc
H(124) 0.6200 0.4116 0.1535 0.0560 Uiso calc
H(125) 0.6683 0.3390 0.2187 0.0520 Uiso calc
H(126) 0.5344 0.2627 0.2481 0.0440 Uiso calc
H(132) 0.3954 0.1152 0.1738 0.0470 Uiso calc
H(133) 0.4998 0.0099 0.1874 0.0580 Uiso calc
H(134) 0.5522 -0.0281 0.2645 0.0590 Uiso calc
H(135) 0.5014 0.0410 0.3283 0.0510 Uiso calc
H(136) 0.3928 0.1460 0.3153 0.0390 Uiso calc
H(212) -0.4195 0.2057 0.4003 0.0500 Uiso calc
H(213) -0.5178 0.2833 0.3470 0.0710 Uiso calc
H(214) -0.4280 0.3829 0.3177 0.0690 Uiso calc
H(215) -0.2376 0.4066 0.3412 0.0610 Uiso calc
H(216) -0.1362 0.3271 0.3939 0.0460 Uiso calc
H(222) -0.3986 0.1126 0.4613 0.0470 Uiso calc
H(223) -0.4408 -0.0105 0.4670 0.0590 Uiso calc
H(224) -0.2970 -0.0963 0.4662 0.0590 Uiso calc
H(225) -0.1107 -0.0603 0.4600 0.0550 Uiso calc
H(226) -0.0689 0.0627 0.4510 0.0450 Uiso calc
H(232) -0.2193 0.1534 0.5502 0.0490 Uiso calc
H(233) -0.2970 0.1997 0.6166 0.0650 Uiso calc
H(234) -0.3644 0.3181 0.6163 0.0590 Uiso calc
H(235) -0.3535 0.3905 0.5499 0.0510 Uiso calc
H(236) -0.2785 0.3441 0.4830 0.0390 Uiso calc
H(31A) -0.2854 0.0936 0.3057 0.0540 Uiso calc
H(31B) -0.2159 0.1521 0.3370 0.0540 Uiso calc
H(31C) -0.2664 0.0832 0.3612 0.0540 Uiso calc
H(32A) -0.1824 -0.0356 0.3509 0.0610 Uiso calc
H(32B) -0.0894 -0.0445 0.3142 0.0610 Uiso calc
H(32C) -0.2153 -0.0228 0.2963 0.0610 Uiso calc
H(41A) 0.0270 0.0162 0.2073 0.0550 Uiso calc
H(41B) -0.0799 0.0144 0.2374 0.0550 Uiso calc
H(41C) 0.0029 -0.0532 0.2377 0.0550 Uiso calc
H(42A) 0.1736 -0.0555 0.2792 0.0500 Uiso calc
H(42B) 0.2273 0.0128 0.3064 0.0500 Uiso calc
H(42C) 0.2179 0.0109 0.2505 0.0500 Uiso calc
H(51A) 0.2315 0.0852 0.4331 0.0470 Uiso calc
H(51B) 0.2589 0.1233 0.3853 0.0470 Uiso calc
H(51C) 0.2918 0.0409 0.3944 0.0470 Uiso calc
H(52A) 0.1478 -0.0523 0.3828 0.0540 Uiso calc
H(52B) 0.0192 -0.0291 0.3845 0.0540 Uiso calc
H(52C) 0.1066 -0.0171 0.4292 0.0540 Uiso calc
H(61A) -0.0891 0.2908 0.2455 0.0530 Uiso calc
H(61B) -0.0027 0.2824 0.2909 0.0530 Uiso calc
H(61C) -0.1335 0.2665 0.2942 0.0530 Uiso calc
H(62A) -0.2206 0.1622 0.2474 0.0660 Uiso calc
H(62B) -0.1410 0.1143 0.2177 0.0660 Uiso calc
H(62C) -0.1648 0.1963 0.2036 0.0660 Uiso calc
H(901) 0.1201 0.4104 0.5338 0.0570 Uiso calc
H(902) 0.1636 0.5340 0.5459 0.0550 Uiso calc
H(903) 0.0447 0.6219 0.5104 0.0560 Uiso calc
H(911) 0.5634 0.9272 0.0636 0.0820 Uiso calc
H(912) 0.6646 0.9307 -0.0028 0.0850 Uiso calc
H(913) 0.3982 0.9941 0.0666 0.0840 Uiso calc

loop_
_geom_angle_atom_site_label_1
_geom_angle_atom_site_label_2
_geom_angle_atom_site_label_3
_geom_angle
_geom_angle_publ_flag
N(5) Ta N(3) 104.29(13) ?
N(5) Ta N(4) 91.79(12) ?
N(3) Ta N(4) 89.61(12) ?
N(5) Ta O(1) 89.05(11) ?
N(3) Ta O(1) 166.00(11) ?
N(4) Ta O(1) 94.26(11) ?
N(5) Ta O(2) 97.32(11) ?
N(3) Ta O(2) 87.32(11) ?
N(4) Ta O(2) 170.85(11) ?
O(1) Ta O(2) 86.77(9) ?
N(5) Ta N(6) 167.19(12) ?
N(3) Ta N(6) 88.33(12) ?
N(4) Ta N(6) 90.49(11) ?
O(1) Ta N(6) 78.20(10) ?
O(2) Ta N(6) 80.81(9) ?
C(131) Si(1) C(12) 113.59(17) ?
C(131) Si(1) C(111) 111.95(17) ?
C(12) Si(1) C(111) 110.60(16) ?
C(131) Si(1) C(121) 104.19(17) ?
C(12) Si(1) C(121) 107.04(16) ?
C(111) Si(1) C(121) 109.07(17) ?
C(22) Si(2) C(221) 110.18(17) ?
C(22) Si(2) C(231) 111.17(16) ?
C(221) Si(2) C(231) 105.11(16) ?
C(22) Si(2) C(211) 110.50(17) ?
C(221) Si(2) C(211) 116.47(17) ?
C(231) Si(2) C(211) 103.03(16) ?
C(11) O(1) Ta 139.2(2) ?
C(21) O(2) Ta 123.7(2) ?
C(32) N(3) C(31) 107.5(3) ?
C(32) N(3) Ta 127.5(3) ?
C(31) N(3) Ta 124.9(2) ?
C(42) N(4) C(41) 107.1(3) ?
C(42) N(4) Ta 122.3(2) ?
C(41) N(4) Ta 130.6(3) ?
C(52) N(5) C(51) 108.7(3) ?
C(52) N(5) Ta 122.9(3) ?
C(51) N(5) Ta 127.9(2) ?
C(61) N(6) C(62) 106.7(3) ?
C(61) N(6) Ta 117.0(2) ?
C(62) N(6) Ta 121.2(2) ?
O(1) C(11) C(1A) 121.5(3) ?
O(1) C(11) C(12) 116.8(3) ?
C(1A) C(11) C(12) 121.6(3) ?
C(13) C(12) C(11) 117.6(3) ?
C(13) C(12) Si(1) 118.0(3) ?
C(11) C(12) Si(1) 124.5(3) ?
C(12) C(13) C(14) 123.0(3) ?
C(13) C(14) C(15) 121.8(3) ?
C(13) C(14) C(19) 118.2(3) ?
C(15) C(14) C(19) 120.0(3) ?
C(16) C(15) C(14) 120.7(3) ?
C(15) C(16) C(17) 120.0(4) ?
C(18) C(17) C(16) 120.4(4) ?
C(17) C(18) C(19) 121.9(3) ?
C(18) C(19) C(14) 116.9(3) ?
C(18) C(19) C(1A) 122.9(3) ?
C(14) C(19) C(1A) 120.2(3) ?
C(11) C(1A) C(19) 118.3(3) ?
C(11) C(1A) C(2A) 125.6(3) ?
C(19) C(1A) C(2A) 116.0(3) ?
O(2) C(21) C(2A) 121.5(3) ?
O(2) C(21) C(22) 119.0(3) ?
C(2A) C(21) C(22) 119.5(3) ?
C(23) C(22) C(21) 117.8(3) ?
C(23) C(22) Si(2) 119.1(3) ?
C(21) C(22) Si(2) 122.8(3) ?
C(22) C(23) C(24) 123.1(3) ?
C(23) C(24) C(25) 123.5(3) ?
C(23) C(24) C(29) 118.0(3) ?
C(25) C(24) C(29) 118.5(3) ?
C(26) C(25) C(24) 121.6(4) ?
C(25) C(26) C(27) 120.1(4) ?
C(28) C(27) C(26) 120.3(4) ?
C(27) C(28) C(29) 121.6(4) ?
C(28) C(29) C(24) 117.8(3) ?
C(28) C(29) C(2A) 122.6(3) ?
C(24) C(29) C(2A) 119.5(3) ?
C(21) C(2A) C(29) 119.1(3) ?
C(21) C(2A) C(1A) 122.0(3) ?
C(29) C(2A) C(1A) 118.6(3) ?
C(112) C(111) C(116) 116.5(4) ?
C(112) C(111) Si(1) 119.8(3) ?
C(116) C(111) Si(1) 123.7(3) ?
C(113) C(112) C(111) 121.8(4) ?
C(114) C(113) C(112) 119.7(4) ?
C(115) C(114) C(113) 119.9(4) ?
C(114) C(115) C(116) 120.2(4) ?
C(115) C(116) C(111) 121.9(4) ?
C(122) C(121) C(126) 116.5(4) ?
C(122) C(121) Si(1) 125.4(3) ?
C(126) C(121) Si(1) 118.1(3) ?
C(123) C(122) C(121) 121.4(4) ?
C(124) C(123) C(122) 120.5(4) ?
C(125) C(124) C(123) 119.3(4) ?
C(124) C(125) C(126) 120.4(4) ?
C(125) C(126) C(121) 121.8(4) ?
C(136) C(131) C(132) 118.1(4) ?
C(136) C(131) Si(1) 123.0(3) ?
C(132) C(131) Si(1) 118.7(3) ?
C(133) C(132) C(131) 121.1(4) ?
C(132) C(133) C(134) 120.2(4) ?
C(133) C(134) C(135) 119.9(4) ?
C(134) C(135) C(136) 120.3(4) ?
C(135) C(136) C(131) 120.4(4) ?
C(216) C(211) C(212) 117.7(4) ?
C(216) C(211) Si(2) 119.9(3) ?
C(212) C(211) Si(2) 121.9(3) ?
C(213) C(212) C(211) 121.4(4) ?
C(214) C(213) C(212) 120.1(5) ?
C(213) C(214) C(215) 120.6(4) ?
C(214) C(215) C(216) 119.3(4) ?
C(211) C(216) C(215) 120.9(4) ?
C(226) C(221) C(222) 117.0(4) ?
C(226) C(221) Si(2) 120.1(3) ?
C(222) C(221) Si(2) 122.6(3) ?
C(223) C(222) C(221) 121.3(4) ?
C(224) C(223) C(222) 119.9(4) ?
C(225) C(224) C(223) 120.5(4) ?
C(224) C(225) C(226) 119.4(4) ?
C(221) C(226) C(225) 121.8(4) ?
C(232) C(231) C(236) 115.8(3) ?
C(232) C(231) Si(2) 121.6(3) ?
C(236) C(231) Si(2) 122.5(3) ?
C(233) C(232) C(231) 122.3(4) ?
C(234) C(233) C(232) 119.7(4) ?
C(233) C(234) C(235) 120.2(4) ?
C(234) C(235) C(236) 119.9(4) ?
C(235) C(236) C(231) 122.2(4) ?
C(903) C(901) C(902) 119.4(4) ?
C(903) C(902) C(901) 119.6(4) ?
C(901) C(903) C(902) 121.0(4) ?
C(912) C(911) C(913) 120.8(5) ?
C(911) C(912) C(913) 119.3(5) ?
C(911) C(913) C(912) 119.9(5) ?
C(911) C(913) C(912) 120.0(6) ?

loop_
_geom_bond_atom_site_label_1
_geom_bond_atom_site_label_2
_geom_bond_distance
_geom_bond_publ_flag
Ta N(5) 1.984(3) ?
Ta N(3) 1.990(3) ?
Ta N(4) 2.010(3) ?
Ta O(1) 2.020(2) ?
Ta O(2) 2.075(2) ?
Ta N(6) 2.436(3) ?
Si(1) C(131) 1.867(4) ?
Si(1) C(12) 1.873(3) ?
Si(1) C(111) 1.875(4) ?
Si(1) C(121) 1.885(4) ?
Si(2) C(22) 1.870(4) ?
Si(2) C(221) 1.877(4) ?
Si(2) C(231) 1.883(4) ?
Si(2) C(211) 1.883(4) ?
O(1) C(11) 1.355(4) ?
O(2) C(21) 1.339(4) ?
N(3) C(32) 1.467(5) ?
N(3) C(31) 1.473(5) ?
N(4) C(42) 1.462(5) ?
N(4) C(41) 1.468(5) ?
N(5) C(52) 1.460(5) ?
N(5) C(51) 1.463(5) ?
N(6) C(61) 1.481(5) ?
N(6) C(62) 1.485(5) ?
C(11) C(1A) 1.388(5) ?
C(11) C(12) 1.438(5) ?
C(12) C(13) 1.380(5) ?
C(13) C(14) 1.411(5) ?
C(14) C(15) 1.419(5) ?
C(14) C(19) 1.421(5) ?
C(15) C(16) 1.360(5) ?
C(16) C(17) 1.398(5) ?
C(17) C(18) 1.369(5) ?
C(18) C(19) 1.415(5) ?
C(19) C(1A) 1.438(5) ?
C(1A) C(2A) 1.498(5) ?
C(21) C(2A) 1.390(5) ?
C(21) C(22) 1.449(5) ?
C(22) C(23) 1.382(5) ?
C(23) C(24) 1.406(5) ?
C(24) C(25) 1.418(5) ?
C(24) C(29) 1.429(5) ?
C(25) C(26) 1.357(5) ?
C(26) C(27) 1.397(5) ?
C(27) C(28) 1.365(5) ?
C(28) C(29) 1.416(5) ?
C(29) C(2A) 1.433(5) ?
C(111) C(112) 1.397(5) ?
C(111) C(116) 1.405(5) ?
C(112) C(113) 1.388(6) ?
C(113) C(114) 1.384(6) ?
C(114) C(115) 1.374(6) ?
C(115) C(116) 1.376(6) ?
C(121) C(122) 1.390(5) ?
C(121) C(126) 1.396(5) ?
C(122) C(123) 1.388(5) ?
C(123) C(124) 1.375(6) ?
C(124) C(125) 1.363(6) ?
C(125) C(126) 1.386(5) ?
C(131) C(136) 1.393(5) ?
C(131) C(132) 1.404(5) ?
C(132) C(133) 1.370(6) ?
C(133) C(134) 1.380(6) ?
C(134) C(135) 1.381(6) ?
C(135) C(136) 1.387(5) ?
C(211) C(216) 1.393(5) ?
C(211) C(212) 1.393(5) ?
C(212) C(213) 1.378(6) ?
C(213) C(214) 1.364(7) ?
C(214) C(215) 1.380(7) ?
C(215) C(216) 1.398(6) ?
C(221) C(226) 1.389(5) ?
C(221) C(222) 1.396(5) ?
C(222) C(223) 1.389(6) ?
C(223) C(224) 1.374(6) ?
C(224) C(225) 1.366(6) ?
C(225) C(226) 1.395(5) ?
C(231) C(232) 1.397(5) ?
C(231) C(236) 1.397(5) ?
C(232) C(233) 1.388(6) ?
C(233) C(234) 1.369(6) ?
C(234) C(235) 1.370(6) ?
C(235) C(236) 1.384(5) ?
C(901) C(903) 1.355(6) ?
C(901) C(902) 1.396(6) ?
C(902) C(903) 1.371(6) ?
C(903) C(901) 1.355(6) ?
C(911) C(912) 1.362(7) ?
C(911) C(913) 1.369(7) ?
C(912) C(913) 1.393(7) ?
C(913) C(912) 1.393(7) ?
